data_4021287
loop_
_publ_author_name
'Yoshiaki Asanuma'
'Shin-ichi Fujiwara'
'Tsutomu Shin-ike'
'Nobuaki Kambe'

_publ_section_title
;
 Selenoimidoylation of Alcohols with Selenium
 and Isocyanides and Its Application to the Synthesis
 of Selenium-Containing Heterocycles
;
_journal_name_full 'Journal of Organic Chemistry'
_journal_page_first 4845
_journal_page_last 4848
_journal_paper_doi 10.1021/jo0496704
_journal_volume 69
_journal_year 2004
_chemical_formula_moiety 'C18 H17 N O Se '
_chemical_formula_sum 'C18 H17 N O Se'
_chemical_formula_weight 342.30
_space_group_IT_number 14
_symmetry_cell_setting monoclinic
_symmetry_space_group_name_Hall '-P 2yab'
_symmetry_space_group_name_H-M 'P 1 21/a 1'
_cell_angle_alpha 90
_cell_angle_beta 102.063(3)
_cell_angle_gamma 90
_cell_formula_units_Z 4
_cell_length_a 12.9473(4)
_cell_length_b 7.4923(4)
_cell_length_c 16.760(1)
_cell_measurement_temperature 296.2
_cell_volume 1589.9(1)
_exptl_crystal_density_diffrn 1.430
_cod_original_sg_symbol_H-M 'P 21/a'
_cod_original_formula_sum 'C18 H17 N O Se '
_cod_database_code 4021287

loop_
_symmetry_equiv_pos_as_xyz
x,y,z
1/2-x,1/2+y,-z
-x,-y,-z
1/2+x,1/2-y,z

loop_
_atom_site_label
_atom_site_type_symbol
_atom_site_fract_x
_atom_site_fract_y
_atom_site_fract_z
_atom_site_U_iso_or_equiv
_atom_site_adp_type
_atom_site_occupancy
_atom_site_calc_flag
_atom_site_refinement_flags
_atom_site_disorder_assembly
_atom_site_disorder_group
Se Se 0.45419(3) 0.30484(6) 0.21379(3) 0.0463(1) Uani 1.00 d . . .
O O 0.6596(2) 0.4040(5) 0.2749(2) 0.061(1) Uani 1.00 d . . .
N N 0.5514(3) 0.5018(6) 0.3552(3) 0.056(1) Uani 1.00 d . . .
C(1) C 0.4457(4) 0.5162(6) 0.3686(3) 0.050(1) Uani 1.00 d . . .
C(2) C 0.4065(4) 0.3834(8) 0.4124(3) 0.059(1) Uani 1.00 d . . .
C(3) C 0.3055(5) 0.404(1) 0.4271(3) 0.077(2) Uani 1.00 d . . .
C(4) C 0.2471(5) 0.552(1) 0.4003(4) 0.087(2) Uani 1.00 d . . .
C(5) C 0.2845(6) 0.6820(9) 0.3582(4) 0.079(2) Uani 1.00 d . . .
C(6) C 0.3868(5) 0.6676(7) 0.3405(3) 0.062(2) Uani 1.00 d . . .
C(7) C 0.4719(6) 0.2249(8) 0.4459(4) 0.076(2) Uani 1.00 d . . .
C(8) C 0.4319(6) 0.8119(8) 0.2951(5) 0.091(2) Uani 1.00 d . . .
C(9) C 0.5638(3) 0.4188(6) 0.2939(3) 0.046(1) Uani 1.00 d . . .
C(10) C 0.6650(4) 0.2765(7) 0.2123(4) 0.060(2) Uani 1.00 d . . .
C(11) C 0.5605(3) 0.2608(6) 0.1541(3) 0.045(1) Uani 1.00 d . . .
C(12) C 0.5475(3) 0.2287(6) 0.0750(3) 0.047(1) Uani 1.00 d . . .
C(13) C 0.4469(4) 0.2046(5) 0.0149(3) 0.045(1) Uani 1.00 d . . .
C(14) C 0.3606(3) 0.1174(6) 0.0342(3) 0.050(1) Uani 1.00 d . . .
C(15) C 0.2693(4) 0.0910(7) -0.0233(4) 0.059(1) Uani 1.00 d . . .
C(16) C 0.2617(5) 0.1545(8) -0.1016(4) 0.071(2) Uani 1.00 d . . .
C(17) C 0.3457(6) 0.2420(9) -0.1218(4) 0.075(2) Uani 1.00 d . . .
C(18) C 0.4381(5) 0.2651(7) -0.0651(4) 0.059(2) Uani 1.00 d . . .
H(1) H 0.2764 0.3115 0.4549 0.0928 Uiso 1.00 calc . . .
H(2) H 0.1771 0.5652 0.4125 0.1039 Uiso 1.00 calc . . .
H(3) H 0.2434 0.7877 0.3405 0.0967 Uiso 1.00 calc . . .
H(4) H 0.4368 0.1160 0.4260 0.0918 Uiso 1.00 calc . . .
H(5) H 0.5392 0.2270 0.4317 0.0918 Uiso 1.00 calc . . .
H(6) H 0.4828 0.2228 0.5047 0.0918 Uiso 1.00 calc . . .
H(7) H 0.3803 0.9061 0.2793 0.1068 Uiso 1.00 calc . . .
H(8) H 0.4482 0.7647 0.2462 0.1068 Uiso 1.00 calc . . .
H(9) H 0.4929 0.8614 0.3280 0.1068 Uiso 1.00 calc . . .
H(10) H 0.6849 0.1634 0.2353 0.0711 Uiso 1.00 calc . . .
H(11) H 0.7165 0.3153 0.1822 0.0711 Uiso 1.00 calc . . .
H(12) H 0.6094 0.2194 0.0534 0.0562 Uiso 1.00 calc . . .
H(13) H 0.3653 0.0734 0.0897 0.0617 Uiso 1.00 calc . . .
H(14) H 0.2101 0.0300 -0.0095 0.0726 Uiso 1.00 calc . . .
H(15) H 0.1979 0.1339 -0.1413 0.0852 Uiso 1.00 calc . . .
H(16) H 0.3399 0.2887 -0.1766 0.0923 Uiso 1.00 calc . . .
H(17) H 0.4977 0.3242 -0.0797 0.0729 Uiso 1.00 calc . . .

loop_
_atom_site_aniso_label
_atom_site_aniso_U_11
_atom_site_aniso_U_22
_atom_site_aniso_U_33
_atom_site_aniso_U_12
_atom_site_aniso_U_13
_atom_site_aniso_U_23
Se 0.0368(3) 0.0622(3) 0.0402(3) -0.0061(2) 0.0089(2) -0.0108(2)
O 0.039(2) 0.080(2) 0.062(2) -0.006(2) 0.006(1) -0.016(2)
N 0.054(2) 0.065(2) 0.045(2) -0.001(2) -0.002(2) -0.012(2)
C(1) 0.065(3) 0.047(2) 0.032(2) 0.010(2) -0.001(2) -0.012(2)
C(2) 0.073(3) 0.069(3) 0.034(2) 0.011(3) 0.009(2) -0.005(2)
C(3) 0.081(4) 0.111(5) 0.044(3) 0.003(4) 0.023(3) 0.001(3)
C(4) 0.074(4) 0.128(6) 0.059(4) 0.025(4) 0.018(3) -0.006(4)
C(5) 0.086(4) 0.084(4) 0.057(4) 0.037(3) -0.009(3) -0.017(3)
C(6) 0.083(4) 0.054(3) 0.040(3) 0.014(2) -0.005(2) -0.010(2)
C(7) 0.111(5) 0.065(3) 0.049(3) 0.012(3) 0.010(3) 0.006(3)
C(8) 0.126(6) 0.059(3) 0.074(5) -0.004(3) -0.011(4) 0.004(3)
C(9) 0.044(2) 0.048(2) 0.044(3) 0.000(2) 0.002(2) -0.001(2)
C(10) 0.037(2) 0.081(3) 0.063(4) 0.005(2) 0.010(2) -0.009(3)
C(11) 0.041(2) 0.043(2) 0.050(3) 0.004(2) 0.012(2) -0.006(2)
C(12) 0.040(2) 0.051(2) 0.053(3) 0.001(2) 0.017(2) -0.005(2)
C(13) 0.050(2) 0.041(2) 0.044(3) 0.000(2) 0.014(2) -0.008(2)
C(14) 0.053(2) 0.046(2) 0.052(3) -0.002(2) 0.016(2) -0.012(2)
C(15) 0.052(2) 0.053(3) 0.072(4) -0.003(2) 0.012(2) -0.015(3)
C(16) 0.066(3) 0.066(3) 0.071(4) 0.004(3) -0.010(3) -0.008(3)
C(17) 0.100(5) 0.073(3) 0.046(3) 0.008(3) 0.000(3) 0.007(3)
C(18) 0.070(3) 0.060(3) 0.049(3) -0.002(2) 0.015(3) 0.004(2)

loop_
_geom_bond_atom_site_label_1
_geom_bond_atom_site_label_2
_geom_bond_distance
_geom_bond_site_symmetry_1
_geom_bond_site_symmetry_2
_geom_bond_publ_flag
Se C(9) 1.936(4) . . yes
Se C(11) 1.892(5) . . yes
O C(9) 1.348(5) . . yes
O C(10) 1.431(7) . . yes
N C(1) 1.436(7) . . yes
N C(9) 1.240(6) . . yes
C(1) C(2) 1.394(7) . . yes
C(1) C(6) 1.393(6) . . yes
C(2) C(3) 1.389(7) . . yes
C(2) C(7) 1.498(8) . . yes
C(3) C(4) 1.361(10) . . yes
C(4) C(5) 1.35(1) . . yes
C(5) C(6) 1.420(10) . . yes
C(6) C(8) 1.508(9) . . yes
C(10) C(11) 1.499(7) . . yes
C(11) C(12) 1.322(7) . . yes
C(12) C(13) 1.481(7) . . yes
C(13) C(14) 1.390(6) . . yes
C(13) C(18) 1.399(7) . . yes
C(14) C(15) 1.374(7) . . yes
C(15) C(16) 1.381(9) . . yes
C(16) C(17) 1.370(9) . . yes
C(17) C(18) 1.374(8) . . yes

loop_
_cod_related_entry_id
_cod_related_entry_database
_cod_related_entry_code
1 ChemSpider 21176699
